data_2105936
loop_
_publ_author_name
'Jahangiri, Amita'
'Fleckhaus, Andre'
'Lidin, Sven'
'Strand, Daniel'

_publ_section_title
;
 Allotwinning in a molecular crystal: (1<i>R</i>,3<i>S</i>)-dimethyl
 2-oxocyclohexane-1,3-dicarboxylate
;
_journal_issue 5
_journal_name_full 'Acta Crystallographica Section B'
_journal_page_first 509
_journal_page_last 513
_journal_paper_doi 10.1107/S2052519213018605
_journal_volume 69
_journal_year 2013
_chemical_formula_sum 'C10 H14 O5'
_chemical_formula_weight 214.2
_symmetry_cell_setting orthorhombic
_symmetry_space_group_name_Hall Xmc21
_symmetry_space_group_name_H-M Xmc21
_cell_angle_alpha 90
_cell_angle_beta 90
_cell_angle_gamma 90
_cell_formula_units_Z 8
_cell_length_a 37.8883
_cell_length_b 4.7233
_cell_length_c 11.6835
_cell_measurement_reflns_used 5939
_cell_measurement_temperature 293
_cell_measurement_theta_max 29.22
_cell_measurement_theta_min 2.69
_cell_volume 2090.854
_computing_cell_refinement
;
CrysAlisPro, Agilent Technologies,
Version 1.171.35.6 (release 27-01-2011 CrysAlis171 .NET)
(compiled Jan 27 2011,13:34:29)
;
_computing_data_collection
;
CrysAlisPro, Agilent Technologies,
Version 1.171.35.6 (release 27-01-2011 CrysAlis171 .NET)
(compiled Jan 27 2011,13:34:29)
;
_computing_data_reduction
;
CrysAlisPro, Agilent Technologies,
Version 1.171.35.6 (release 27-01-2011 CrysAlis171 .NET)
(compiled Jan 27 2011,13:34:29)
;
_computing_structure_refinement
;
Petricek, V., Dusek, M. & Palatinus, L. (2006). Jana2006. Structure
Determination Software Programs. Institute of Physics, Praha, Czech Republic.
;
_computing_structure_solution 'Palatinus L., Chapuis G. (2007). J. Appl. Cryst. 40, 786-790'
_diffrn_ambient_temperature 293
_diffrn_detector_area_resol_mean 16.1829
_diffrn_measured_fraction_theta_full 0.98
_diffrn_measured_fraction_theta_max 0.95
_diffrn_measurement_device 'four-cycle diffractometer'
_diffrn_measurement_device_type 'Xcalibur, Sapphire3'
_diffrn_measurement_method '\w scans'
_diffrn_radiation_monochromator graphite
_diffrn_radiation_source 'Enhance (Mo) X-ray Source'
_diffrn_radiation_type 'Mo K\a'
_diffrn_radiation_wavelength 0.7107
_diffrn_reflns_av_R_equivalents 0.0684
_diffrn_reflns_av_sigmaI/netI 0.0372
_diffrn_reflns_limit_h_max 50
_diffrn_reflns_limit_h_min -50
_diffrn_reflns_limit_k_max 6
_diffrn_reflns_limit_k_min -6
_diffrn_reflns_limit_l_max 15
_diffrn_reflns_limit_l_min -15
_diffrn_reflns_number 31649
_diffrn_reflns_theta_full 28.81
_diffrn_reflns_theta_max 29.23
_diffrn_reflns_theta_min 3.23
_exptl_absorpt_coefficient_mu 0.11
_exptl_absorpt_correction_T_max 1
_exptl_absorpt_correction_T_min 0.806
_exptl_absorpt_correction_type multi-scan
_exptl_absorpt_process_details
;
CrysAlisPro, Agilent Technologies,
Version 1.171.35.6 (release 27-01-2011 CrysAlis171 .NET)
(compiled Jan 27 2011,13:34:29)
Empirical absorption correction using spherical harmonics,
 implemented in SCALE3 ABSPACK scaling algorithm.
;
_exptl_crystal_colour colourless
_exptl_crystal_density_diffrn 1.3606
_exptl_crystal_description cube
_exptl_crystal_F_000 912
_exptl_crystal_size_max 0.5
_exptl_crystal_size_mid 0.5
_exptl_crystal_size_min 0.5
_refine_diff_density_max 0.16
_refine_diff_density_min -0.12
_refine_ls_abs_structure_details '  3002 of Friedel pairs used in the refinement'
_refine_ls_extinction_coef 81E2(7)
_refine_ls_extinction_method 'B-C type 1 Gaussian isotropic (Becker & Coppens, 1974)'
_refine_ls_goodness_of_fit_ref 1.34
_refine_ls_hydrogen_treatment constr
_refine_ls_number_constraints 120
_refine_ls_number_parameters 281
_refine_ls_number_reflns 7281
_refine_ls_number_restraints 0
_refine_ls_R_factor_all 0.0873
_refine_ls_R_factor_gt 0.0497
_refine_ls_shift/su_max 0.0421
_refine_ls_shift/su_mean 0.0046
_refine_ls_structure_factor_coef Fsqd
_refine_ls_weighting_details w=1/(\s^2^(I)+0.0016I^2^)
_refine_ls_weighting_scheme sigma
_refine_ls_wR_factor_gt 0.1229
_refine_ls_wR_factor_ref 0.1450
_reflns_number_gt 3986
_reflns_number_total 7281
_reflns_threshold_expression I>3\s(I)
_cod_data_source_file dk5017.cif
_cod_data_source_block Phase_II
_cod_database_code 2105936

loop_
_symmetry_equiv_pos_site_id
_symmetry_equiv_pos_as_xyz
1 x,y,z
2 -x,y,z
3 x,-y,z+1/2
4 -x,-y,z+1/2
5 x+1/2,y,z
6 -x+1/2,y,z
7 x+1/2,-y,z+1/2
8 -x+1/2,-y,z+1/2

loop_
_atom_site_type_symbol
_atom_site_label
_atom_site_fract_x
_atom_site_fract_y
_atom_site_fract_z
_atom_site_U_iso_or_equiv
_atom_site_adp_type
_atom_site_calc_flag
_atom_site_occupancy
C C1-2_1 -0.1033(3) -0.0196(13) 0.818(3) 0.070(4) Uani d 1
C C1-2_2 0.1451(3) 0.4871(12) 1.562(3) 0.078(4) Uani d 1
O O1-2_1 -0.07522(6) 0.1618(6) 0.774(3) 0.0363(11) Uani d 1
O O1-2_2 0.17446(8) 0.3180(6) 1.523(3) 0.0432(11) Uani d 1
C C2-2_1 -0.06536(10) 0.1036(10) 0.668(3) 0.0256(13) Uani d 1
C C2-2_2 0.18476(11) 0.3747(10) 1.414(3) 0.0306(15) Uani d 1
O O2-2_1 -0.07768(12) -0.0813(10) 0.611(3) 0.0491(15) Uani d 1
O O2-2_2 0.17179(16) 0.5564(11) 1.357(3) 0.0578(17) Uani d 1
C C3-2_1 -0.03404(8) 0.2859(7) 0.631(3) 0.0226(11) Uani d 1
C C3-2_2 0.21646(9) 0.1961(7) 1.379(3) 0.0251(12) Uani d 1
C C4-2_1 0 0.1331(13) 0.671(3) 0.0180(16) Uani d 1
C C4-2_2 0.25 0.3457(12) 1.417(3) 0.0232(17) Uani d 1
O O3-2_1 0 -0.0778(11) 0.726(3) 0.0291(15) Uani d 1
O O3-2_2 0.25 0.5617(11) 1.470(3) 0.0331(16) Uani d 1
C C5-2_1 -0.03323(10) 0.3396(8) 0.502(3) 0.0267(12) Uani d 1
C C5-2_2 0.21710(10) 0.1505(8) 1.249(3) 0.0325(13) Uani d 1
C C6-2_1 0 0.4923(10) 0.464(3) 0.027(3) Uani d 1
C C6-2_2 0.25 -0.0079(12) 1.212(3) 0.038(4) Uani d 1
H H1c1-2_1 -0.095366 -0.212697 0.818709 0.0838 Uiso d 1
H H2c1-2_1 -0.109257 0.037768 0.894352 0.0838 Uiso d 1
H H3c1-2_1 -0.123696 -0.003354 0.769713 0.0838 Uiso d 1
H H1c1-2_2 0.129257 0.370329 1.605571 0.094 Uiso d 1
H H2c1-2_2 0.153743 0.637664 1.609787 0.094 Uiso d 1
H H3c1-2_2 0.132863 0.565514 1.497679 0.094 Uiso d 1
H H1c3-2_1 -0.036051 0.469391 0.665924 0.0271 Uiso d 1
H H1c3-2_2 0.214823 0.013452 1.414308 0.0301 Uiso d 1
H H1c5-2_1 -0.035114 0.162647 0.461877 0.0321 Uiso d 1
H H2c5-2_1 -0.053547 0.44848 0.480065 0.0321 Uiso d 1
H H1c5-2_2 0.19657 0.045406 1.226384 0.039 Uiso d 1
H H2c5-2_2 0.216275 0.330476 1.211001 0.039 Uiso d 1
H H1c6-2_1 0 0.681188 0.494109 0.0326 Uiso d 1
H H2c6-2_1 0 0.510037 0.381888 0.0326 Uiso d 1
H H1c6-2_2 0.25 -0.029698 1.130796 0.0461 Uiso d 1
H H2c6-2_2 0.25 -0.193055 1.246399 0.0461 Uiso d 1

loop_
_atom_site_aniso_label
_atom_site_aniso_U_11
_atom_site_aniso_U_22
_atom_site_aniso_U_33
_atom_site_aniso_U_12
_atom_site_aniso_U_13
_atom_site_aniso_U_23
_atom_site_aniso_type_symbol
C1-2_1 0.033(5) 0.097(7) 0.079(6) -0.010(3) 0.025(5) 0.015(3) C
C1-2_2 0.039(6) 0.095(7) 0.101(8) 0.008(3) 0.034(5) -0.022(3) C
O1-2_1 0.0190(14) 0.051(2) 0.039(2) -0.0044(13) 0.0063(13) -0.0039(14) O
O1-2_2 0.0375(17) 0.052(2) 0.0397(19) 0.0045(14) 0.0084(14) 0.0106(15) O
C2-2_1 0.0145(19) 0.034(3) 0.028(2) -0.0027(16) -0.0039(17) 0.001(2) C
C2-2_2 0.033(2) 0.032(3) 0.027(2) -0.0019(18) -0.0052(18) 0.0000(19) C
O2-2_1 0.035(2) 0.054(2) 0.059(3) -0.014(2) 0.005(2) -0.011(3) O
O2-2_2 0.060(3) 0.059(2) 0.054(3) 0.019(3) 0.002(2) 0.022(3) O
C3-2_1 0.0126(16) 0.0245(19) 0.031(2) 0.0063(13) 0.0005(16) 0.0022(15) C
C3-2_2 0.030(2) 0.021(2) 0.024(2) -0.0017(15) -0.0016(16) -0.0020(14) C
C4-2_1 0.012(2) 0.031(3) 0.011(3) 0 0 -0.008(2) C
C4-2_2 0.035(3) 0.020(3) 0.014(3) 0 0 0.005(2) C
O3-2_1 0.028(2) 0.022(2) 0.037(3) 0 0 0.010(3) O
O3-2_2 0.050(3) 0.018(2) 0.032(3) 0 0 0.001(3) O
C5-2_1 0.0177(18) 0.034(2) 0.028(2) 0.0063(15) -0.0058(15) 0.0018(16) C
C5-2_2 0.039(2) 0.031(2) 0.027(2) -0.0067(17) -0.0066(19) -0.0025(16) C
C6-2_1 0.025(6) 0.038(6) 0.019(5) 0 0 0.0054(19) C
C6-2_2 0.059(9) 0.038(7) 0.017(5) 0 0 -0.008(2) C

loop_
_atom_type_symbol
_atom_type_scat_dispersion_real
_atom_type_scat_dispersion_imag
_atom_type_scat_source
C 0.0033 0.0016 'International Tables Vol C tables 4.2.6.8 and 6.1.1.1'
H 0.0000 0.0000 'International Tables Vol C tables 4.2.6.8 and 6.1.1.1'
O 0.0106 0.0060 'International Tables Vol C tables 4.2.6.8 and 6.1.1.1'

loop_
_geom_bond_atom_site_label_1
_geom_bond_atom_site_label_2
_geom_bond_distance
C1-2_1 O1-2_1 1.46(2)
C1-2_1 H1c1-2_1 0.96
C1-2_1 H2c1-2_1 0.96
C1-2_1 H3c1-2_1 0.96
C1-2_2 O1-2_2 1.45(2)
C1-2_2 H1c1-2_2 0.96
C1-2_2 H2c1-2_2 0.96
C1-2_2 H3c1-2_2 0.96
O1-2_1 C2-2_1 1.32(5)
O1-2_2 C2-2_2 1.35(5)
C2-2_1 O2-2_1 1.19(3)
C2-2_1 C3-2_1 1.527(17)
C2-2_2 O2-2_2 1.20(3)
C2-2_2 C3-2_2 1.524(16)
C3-2_1 C4-2_1 1.550(17)
C3-2_1 C5-2_1 1.53(6)
C3-2_1 H1c3-2_1 0.96
C3-2_2 C4-2_2 1.522(17)
C3-2_2 C5-2_2 1.53(6)
C3-2_2 H1c3-2_2 0.96
C4-2_1 O3-2_1 1.18(3)
C4-2_2 O3-2_2 1.19(3)
C5-2_1 C6-2_1 1.517(17)
C5-2_1 H1c5-2_1 0.96
C5-2_1 H2c5-2_1 0.96
C5-2_2 C6-2_2 1.515(17)
C5-2_2 H1c5-2_2 0.96
C5-2_2 H2c5-2_2 0.96
C6-2_1 H1c6-2_1 0.96
C6-2_1 H2c6-2_1 0.96
C6-2_2 H1c6-2_2 0.96
C6-2_2 H2c6-2_2 0.96

loop_
_geom_hbond_atom_site_label_D
_geom_hbond_atom_site_label_H
_geom_hbond_atom_site_label_A
_geom_hbond_distance_DH
_geom_hbond_distance_HA
_geom_hbond_distance_DA
_geom_hbond_angle_DHA
C1-2_2 H3c1-2_2 O2-2_2 0.96 2.21 2.63(5) 104.81
